data_7032036
loop_
_publ_author_name
'Nemec, Ivan'
'Herchel, Radovan'
'Silha, Tom\'a\<s'
'Tr\'avn\'i\<cek, Zden\<ek'

_publ_section_title
;
 Towards a better understanding of magnetic exchange mediated by hydrogen
 bonds in Mn(iii)/Fe(iii) salen-type supramolecular dimers.
;
_journal_issue 41
_journal_name_full 'Dalton transactions (Cambridge, England : 2003)'
_journal_page_first 15602
_journal_page_last 15616
_journal_paper_doi 10.1039/c4dt02025a
_journal_volume 43
_journal_year 2014
_chemical_formula_sum 'C47 H52 Fe3 N10 O11'
_chemical_formula_weight 1100.54
_chemical_name_systematic
;
  bis(m2-Cyano)-diaqua-tricyano-nitrosyl-bis(N,N'-(1,2-propylene-bis(3-
ethoxysalicylideneiminato)-N,N',O,O')-tri-iron(ii,iii))
;
_space_group_IT_number 14
_symmetry_cell_setting monoclinic
_symmetry_space_group_name_Hall '-P 2ybc'
_symmetry_space_group_name_H-M 'P 1 21/c 1'
_atom_sites_solution_hydrogens geom
_atom_sites_solution_primary direct
_atom_sites_solution_secondary difmap
_audit_creation_method SHELXL-97
_cell_angle_alpha 90.00
_cell_angle_beta 120.29(2)
_cell_angle_gamma 90.00
_cell_formula_units_Z 2
_cell_length_a 13.651(5)
_cell_length_b 13.387(5)
_cell_length_c 15.434(4)
_cell_measurement_reflns_used 12035
_cell_measurement_temperature 150(2)
_cell_measurement_theta_max 33.3691
_cell_measurement_theta_min 2.9832
_cell_volume 2435.5(15)
_computing_cell_refinement 'CrysAlis RED, Oxford Diffraction Ltd.'
_computing_data_collection 'CrysAlis CCD, Oxford Diffraction Ltd.'
_computing_data_reduction 'CrysAlis RED, Oxford Diffraction Ltd.'
_computing_molecular_graphics 'MERCURY (Macrae et al., 2006)'
_computing_publication_material ' enCIFer (Allen et al., 2004)'
_computing_structure_refinement 'SHELXL-97 (Sheldrick, 1997)'
_computing_structure_solution 'SHELXS97 (Sheldrick, 2008)'
_diffrn_ambient_temperature 150(2)
_diffrn_measured_fraction_theta_full 0.989
_diffrn_measured_fraction_theta_max 0.989
_diffrn_measurement_device_type 'Goniometer KM4/Xcalibur detector: Sapphire2 (large Be window)'
_diffrn_measurement_method
;
Rotation method data acquisition using omega and phi scans
;
_diffrn_radiation_monochromator graphite
_diffrn_radiation_source 'fine-focus sealed tube'
_diffrn_radiation_type MoK\a
_diffrn_radiation_wavelength 0.71069
_diffrn_reflns_av_R_equivalents 0.0284
_diffrn_reflns_av_sigmaI/netI 0.0269
_diffrn_reflns_limit_h_max 16
_diffrn_reflns_limit_h_min -15
_diffrn_reflns_limit_k_max 15
_diffrn_reflns_limit_k_min -15
_diffrn_reflns_limit_l_max 15
_diffrn_reflns_limit_l_min -18
_diffrn_reflns_number 19415
_diffrn_reflns_theta_full 25.00
_diffrn_reflns_theta_max 25.00
_diffrn_reflns_theta_min 3.043
_exptl_absorpt_coefficient_mu 0.952
_exptl_absorpt_correction_T_max 0.6888
_exptl_absorpt_correction_T_min 0.5730
_exptl_absorpt_correction_type multi-scan
_exptl_absorpt_process_details
;
CrysAlis RED, Oxford Diffraction Ltd.,
Version 1.171.33.52 (release 06-11-2009 CrysAlis171 .NET)
(compiled Nov  6 2009,16:24:50)
Empirical absorption correction using spherical harmonics,
 implemented in SCALE3 ABSPACK scaling algorithm.
;
_exptl_crystal_colour black
_exptl_crystal_density_diffrn 1.501
_exptl_crystal_density_method 'not measured'
_exptl_crystal_description prism
_exptl_crystal_F_000 1140
_exptl_crystal_size_max 0.25
_exptl_crystal_size_mid 0.24
_exptl_crystal_size_min 0.20
_refine_diff_density_max 0.749
_refine_diff_density_min -0.211
_refine_diff_density_rms 0.063
_refine_ls_extinction_method none
_refine_ls_goodness_of_fit_ref 1.052
_refine_ls_hydrogen_treatment mixed
_refine_ls_matrix_type full
_refine_ls_number_parameters 364
_refine_ls_number_reflns 4240
_refine_ls_number_restraints 5
_refine_ls_restrained_S_all 1.053
_refine_ls_R_factor_all 0.0417
_refine_ls_R_factor_gt 0.0303
_refine_ls_shift/su_max 0.003
_refine_ls_shift/su_mean 0.000
_refine_ls_structure_factor_coef Fsqd
_refine_ls_weighting_details 'calc w=1/[\s^2^(Fo^2^)+(0.0581P)^2^+0.4420P] where P=(Fo^2^+2Fc^2^)/3'
_refine_ls_weighting_scheme calc
_refine_ls_wR_factor_gt 0.0837
_refine_ls_wR_factor_ref 0.0861
_reflns_number_gt 3360
_reflns_number_total 4240
_reflns_threshold_expression >2sigma(I)
_cod_data_source_file c4dt02025a2.cif
_cod_data_source_block shelxl
_cod_depositor_comments 'Adding full bibliography for 7032033--7032037.cif.'
_cod_original_cell_volume 2435.5(14)
_cod_original_sg_symbol_H-M P21/c
_cod_database_code 7032036

loop_
_symmetry_equiv_pos_as_xyz
'x, y, z'
'-x, y+1/2, -z+1/2'
'-x, -y, -z'
'x, -y-1/2, z-1/2'

loop_
_atom_site_label
_atom_site_type_symbol
_atom_site_fract_x
_atom_site_fract_y
_atom_site_fract_z
_atom_site_U_iso_or_equiv
_atom_site_adp_type
_atom_site_occupancy
_atom_site_site_symmetry_order
_atom_site_calc_flag
_atom_site_refinement_flags_posn
_atom_site_refinement_flags_adp
_atom_site_refinement_flags_occupancy
_atom_site_disorder_assembly
_atom_site_disorder_group
C1 C 0.36933(17) 0.79600(14) 0.39883(14) 0.0172(4) Uani 1 1 d . . . . .
C2 C 0.44785(17) 0.71915(14) 0.41671(15) 0.0192(5) Uani 1 1 d . . . . .
C3 C 0.42411(19) 0.62129(15) 0.42646(16) 0.0267(5) Uani 1 1 d . . . . .
H3 H 0.4777 0.5703 0.4379 0.032 Uiso 1 1 calc R U . . .
C4 C 0.3208(2) 0.59724(16) 0.41947(17) 0.0301(6) Uani 1 1 d . . . . .
H4 H 0.3044 0.5298 0.4266 0.036 Uiso 1 1 calc R U . . .
C5 C 0.24346(19) 0.67007(15) 0.40251(17) 0.0275(5) Uani 1 1 d . . . . .
H5 H 0.1734 0.6525 0.3976 0.033 Uiso 1 1 calc R U . . .
C6 C 0.26515(17) 0.77090(15) 0.39214(16) 0.0210(5) Uani 1 1 d . . . . .
C7 C 0.18089(18) 0.84347(16) 0.37853(17) 0.0258(5) Uani 1 1 d . . . . .
H7 H 0.1149 0.8192 0.3775 0.031 Uiso 1 1 calc R U . . .
C8A C 0.1106(5) 1.0115(5) 0.3811(5) 0.0257(14) Uani 0.538(5) 1 d D . P A 1
H8A H 0.1528 1.0354 0.4521 0.031 Uiso 0.538(5) 1 calc R U P A 1
C9B C 0.1272(5) 1.1040(4) 0.3737(6) 0.0254(14) Uani 0.462(5) 1 d D . P A 2
H9B H 0.1637 1.1039 0.4485 0.030 Uiso 0.462(5) 1 calc R U P A 2
C9A C 0.0946(4) 1.1001(3) 0.3141(5) 0.0221(11) Uani 0.538(5) 1 d . . P A 1
H9A1 H 0.0501 1.0810 0.2425 0.027 Uiso 0.538(5) 1 calc R U P A 1
H9A2 H 0.0552 1.1554 0.3267 0.027 Uiso 0.538(5) 1 calc R U P A 1
C10 C 0.23193(18) 1.22077(16) 0.32895(17) 0.0273(5) Uani 1 1 d . . . . .
H10 H 0.1758 1.2686 0.3192 0.033 Uiso 1 1 calc R U . . .
C11 C 0.33062(17) 1.25716(15) 0.32746(15) 0.0203(5) Uani 1 1 d . . . . .
C12 C 0.33229(19) 1.35960(16) 0.30647(16) 0.0280(5) Uani 1 1 d . . . . .
H12 H 0.2710 1.4013 0.2963 0.034 Uiso 1 1 calc R U . . .
C13 C 0.4208(2) 1.39953(16) 0.30059(17) 0.0303(5) Uani 1 1 d . . . . .
H13 H 0.4200 1.4683 0.2852 0.036 Uiso 1 1 calc R U . . .
C14 C 0.51214(19) 1.33990(15) 0.31710(16) 0.0272(5) Uani 1 1 d . . . . .
H14 H 0.5739 1.3683 0.3137 0.033 Uiso 1 1 calc R U . . .
C15 C 0.51321(17) 1.23942(14) 0.33848(15) 0.0208(5) Uani 1 1 d . . . . .
C16 C 0.42180(16) 1.19627(14) 0.34353(14) 0.0173(4) Uani 1 1 d . . . . .
C17A C -0.0035(4) 0.9674(3) 0.3615(4) 0.0354(13) Uani 0.538(5) 1 d D . P A 1
H17A H 0.0094 0.9264 0.4189 0.053 Uiso 0.538(5) 1 calc R U P A 1
H17B H -0.0363 0.9260 0.3009 0.053 Uiso 0.538(5) 1 calc R U P A 1
H17C H -0.0559 1.0218 0.3523 0.053 Uiso 0.538(5) 1 calc R U P A 1
C18 C 0.69488(18) 1.21487(17) 0.35497(17) 0.0288(5) Uani 1 1 d . . . . .
H18A H 0.7342 1.2630 0.4108 0.035 Uiso 1 1 calc R U . . .
H18B H 0.6716 1.2502 0.2911 0.035 Uiso 1 1 calc R U . . .
C19 C 0.7720(2) 1.12981(19) 0.3676(2) 0.0402(6) Uani 1 1 d . . . . .
H19A H 0.7859 1.0898 0.4259 0.060 Uiso 1 1 calc R U . . .
H19B H 0.8442 1.1559 0.3778 0.060 Uiso 1 1 calc R U . . .
H19C H 0.7365 1.0879 0.3073 0.060 Uiso 1 1 calc R U . . .
C20B C 0.62031(19) 0.67679(15) 0.41980(17) 0.0272(5) Uani 1 1 d . . . . .
H20A H 0.5790 0.6352 0.3587 0.033 Uiso 1 1 calc R U . . .
H20B H 0.6492 0.6328 0.4793 0.033 Uiso 1 1 calc R U . . .
C21 C 0.71662(19) 0.73000(17) 0.41961(18) 0.0309(5) Uani 1 1 d . . . . .
H21C H 0.6866 0.7806 0.3664 0.046 Uiso 1 1 calc R U . . .
H21A H 0.7625 0.6818 0.4076 0.046 Uiso 1 1 calc R U . . .
H21B H 0.7638 0.7625 0.4847 0.046 Uiso 1 1 calc R U . . .
C22 C 0.14238(19) 0.99046(14) 0.12518(17) 0.0206(5) Uani 1 1 d . . . . .
C23 C 0.07576(17) 1.04253(15) -0.06794(16) 0.0205(5) Uani 1 1 d . . . . .
Fe1 Fe 0.31978(2) 1.01039(2) 0.36375(2) 0.01577(11) Uani 1 1 d . . . . .
Fe2 Fe 0.0000 1.0000 0.0000 0.03241(15) Uani 1 2 d S . P . .
N1 N 0.18641(14) 0.93794(12) 0.36762(13) 0.0239(4) Uani 1 1 d D . . . .
N2 N 0.21304(14) 1.13014(12) 0.34224(15) 0.0264(4) Uani 1 1 d D . . . .
N3 N 0.22292(15) 0.98987(12) 0.20281(14) 0.0224(4) Uani 1 1 d . . . . .
N4 N 0.11928(16) 1.07073(14) -0.10999(15) 0.0315(5) Uani 1 1 d . . . . .
O1 O 0.39712(11) 0.88761(9) 0.38855(10) 0.0186(3) Uani 1 1 d . . . . .
O2 O 0.42740(11) 1.09949(9) 0.36379(10) 0.0181(3) Uani 1 1 d . . . . .
O3 O 0.38337(12) 1.03022(11) 0.52106(11) 0.0210(3) Uani 1 1 d D . . . .
O4 O 0.54600(11) 0.75144(9) 0.42232(11) 0.0216(3) Uani 1 1 d . . . . .
O5 O 0.59746(11) 1.17440(10) 0.35454(11) 0.0252(3) Uani 1 1 d . . . . .
C17B C 0.0266(4) 1.1780(4) 0.3264(4) 0.0376(16) Uani 0.462(5) 1 d D . P A 2
H17D H -0.0282 1.1604 0.3473 0.056 Uiso 0.462(5) 1 calc R U P A 2
H17E H 0.0545 1.2460 0.3487 0.056 Uiso 0.462(5) 1 calc R U P A 2
H17F H -0.0104 1.1745 0.2531 0.056 Uiso 0.462(5) 1 calc R U P A 2
C8B C 0.0840(6) 1.0001(6) 0.3312(6) 0.0261(16) Uani 0.462(5) 1 d D . P A 2
H8B1 H 0.0343 0.9738 0.3554 0.031 Uiso 0.462(5) 1 calc R U P A 2
H8B2 H 0.0406 1.0019 0.2569 0.031 Uiso 0.462(5) 1 calc R U P A 2
N5 N -0.00971(16) 1.21275(15) 0.05134(16) 0.0479(5) Uani 0.5 1 d . . P B 1
C24 C -0.00847(16) 1.13117(15) 0.03050(15) 0.0265(5) Uani 0.5 1 d . . P B 1
O6 O -0.00971(16) 1.21275(15) 0.05134(16) 0.0479(5) Uani 0.5 1 d . . P B 2
N6 N -0.00847(16) 1.13117(15) 0.03050(15) 0.0265(5) Uani 0.5 1 d . . P B 2
H1O3 H 0.4263(16) 1.0782(12) 0.5458(17) 0.032 Uiso 1 1 d D U . . .
H2O3 H 0.4140(18) 0.9772(11) 0.5526(17) 0.032 Uiso 1 1 d D U . . .

loop_
_atom_site_aniso_label
_atom_site_aniso_U_11
_atom_site_aniso_U_22
_atom_site_aniso_U_33
_atom_site_aniso_U_23
_atom_site_aniso_U_13
_atom_site_aniso_U_12
C1 0.0227(11) 0.0172(10) 0.0098(11) -0.0016(8) 0.0068(9) -0.0026(8)
C2 0.0243(11) 0.0192(11) 0.0144(12) -0.0010(8) 0.0100(10) -0.0020(9)
C3 0.0377(14) 0.0183(11) 0.0267(13) 0.0008(9) 0.0182(11) 0.0017(10)
C4 0.0453(15) 0.0171(11) 0.0368(15) -0.0022(9) 0.0273(13) -0.0069(10)
C5 0.0335(13) 0.0248(12) 0.0326(14) -0.0056(10) 0.0228(12) -0.0096(10)
C6 0.0246(12) 0.0219(11) 0.0196(13) -0.0021(9) 0.0135(10) -0.0045(9)
C7 0.0222(12) 0.0296(12) 0.0294(14) -0.0041(10) 0.0158(11) -0.0090(9)
C8A 0.016(3) 0.030(3) 0.031(4) -0.001(3) 0.012(3) 0.000(2)
C9B 0.019(3) 0.033(3) 0.025(4) -0.006(3) 0.011(3) -0.001(2)
C9A 0.012(3) 0.028(2) 0.026(3) -0.004(3) 0.010(3) 0.0023(18)
C10 0.0249(12) 0.0244(12) 0.0328(14) -0.0016(10) 0.0147(11) 0.0076(9)
C11 0.0236(12) 0.0205(11) 0.0143(12) -0.0016(8) 0.0076(10) -0.0003(9)
C12 0.0352(14) 0.0207(11) 0.0262(14) -0.0024(9) 0.0140(12) 0.0059(10)
C13 0.0423(15) 0.0178(11) 0.0282(14) 0.0000(9) 0.0159(12) -0.0020(10)
C14 0.0322(13) 0.0238(12) 0.0243(13) -0.0003(9) 0.0132(11) -0.0085(10)
C15 0.0240(12) 0.0214(11) 0.0152(12) 0.0004(8) 0.0086(10) 0.0003(9)
C16 0.0222(11) 0.0162(10) 0.0098(11) -0.0022(8) 0.0053(9) -0.0013(8)
C17A 0.024(3) 0.036(3) 0.053(3) -0.001(2) 0.024(2) 0.0029(19)
C18 0.0241(12) 0.0408(13) 0.0233(13) -0.0038(10) 0.0133(11) -0.0112(10)
C19 0.0300(14) 0.0558(16) 0.0426(17) -0.0150(13) 0.0241(13) -0.0073(12)
C20B 0.0336(13) 0.0222(11) 0.0282(14) 0.0047(9) 0.0173(11) 0.0121(10)
C21 0.0300(13) 0.0351(13) 0.0303(15) 0.0075(10) 0.0173(12) 0.0131(10)
C22 0.0204(12) 0.0239(11) 0.0210(13) -0.0012(9) 0.0130(11) -0.0008(9)
C23 0.0150(11) 0.0217(11) 0.0178(12) -0.0070(9) 0.0030(10) -0.0007(9)
Fe1 0.01243(17) 0.01726(17) 0.01534(19) 0.00113(11) 0.00532(14) 0.00063(11)
Fe2 0.0153(3) 0.0599(3) 0.0149(3) -0.0011(2) 0.0023(2) -0.0040(2)
N1 0.0178(10) 0.0243(10) 0.0292(11) 0.0017(8) 0.0116(9) 0.0006(7)
N2 0.0216(10) 0.0194(9) 0.0411(13) -0.0020(8) 0.0178(9) 0.0012(8)
N3 0.0167(10) 0.0302(10) 0.0178(11) -0.0015(7) 0.0069(9) 0.0008(7)
N4 0.0295(11) 0.0314(11) 0.0399(13) -0.0034(9) 0.0220(10) -0.0059(9)
O1 0.0174(7) 0.0153(7) 0.0219(8) 0.0015(6) 0.0091(7) -0.0012(6)
O2 0.0174(7) 0.0171(7) 0.0178(8) 0.0029(6) 0.0075(6) 0.0004(6)
O3 0.0177(8) 0.0230(8) 0.0183(9) -0.0005(6) 0.0062(7) -0.0021(6)
O4 0.0220(8) 0.0171(7) 0.0271(9) 0.0009(6) 0.0134(7) 0.0035(6)
O5 0.0215(8) 0.0257(8) 0.0316(9) 0.0038(6) 0.0156(7) -0.0011(6)
C17B 0.030(3) 0.038(3) 0.055(4) -0.008(3) 0.029(3) 0.003(2)
C8B 0.016(4) 0.035(4) 0.027(4) -0.007(4) 0.010(4) -0.001(3)
N5 0.0451(12) 0.0386(12) 0.0652(15) -0.0084(10) 0.0317(11) 0.0042(9)
C24 0.0210(11) 0.0315(12) 0.0272(12) 0.0002(9) 0.0122(10) 0.0022(9)
O6 0.0451(12) 0.0386(12) 0.0652(15) -0.0084(10) 0.0317(11) 0.0042(9)
N6 0.0210(11) 0.0315(12) 0.0272(12) 0.0002(9) 0.0122(10) 0.0022(9)

loop_
_atom_type_symbol
_atom_type_description
_atom_type_scat_dispersion_real
_atom_type_scat_dispersion_imag
_atom_type_scat_source
C C 0.0033 0.0016 'International Tables Vol C Tables 4.2.6.8 and 6.1.1.4'
Fe Fe 0.3463 0.8444 'International Tables Vol C Tables 4.2.6.8 and 6.1.1.4'
N N 0.0061 0.0033 'International Tables Vol C Tables 4.2.6.8 and 6.1.1.4'
O O 0.0106 0.0060 'International Tables Vol C Tables 4.2.6.8 and 6.1.1.4'
H H 0.0000 0.0000 'International Tables Vol C Tables 4.2.6.8 and 6.1.1.4'

loop_
_geom_angle_atom_site_label_1
_geom_angle_atom_site_label_2
_geom_angle_atom_site_label_3
_geom_angle
_geom_angle_site_symmetry_1
_geom_angle_site_symmetry_3
O1 C1 C2 117.83(17) . .
O1 C1 C6 123.57(18) . .
C2 C1 C6 118.60(17) . .
O4 C2 C3 124.81(18) . .
O4 C2 C1 113.93(16) . .
C3 C2 C1 121.25(19) . .
C2 C3 C4 119.7(2) . .
C2 C3 H3 120.2 . .
C4 C3 H3 120.2 . .
C5 C4 C3 120.30(19) . .
C5 C4 H4 119.9 . .
C3 C4 H4 119.9 . .
C4 C5 C6 121.4(2) . .
C4 C5 H5 119.3 . .
C6 C5 H5 119.3 . .
C5 C6 C1 118.75(19) . .
C5 C6 C7 117.76(19) . .
C1 C6 C7 123.46(18) . .
N1 C7 C6 126.13(19) . .
N1 C7 H7 116.9 . .
C6 C7 H7 116.9 . .
C9A C8A N1 106.7(4) . .
C9A C8A C17A 112.5(5) . .
N1 C8A C17A 114.5(4) . .
C9A C8A H8A 107.6 . .
N1 C8A H8A 107.6 . .
C17A C8A H8A 107.6 . .
N2 C9B C8B 105.4(5) . .
N2 C9B C17B 110.3(4) . .
C8B C9B C17B 108.8(5) . .
N2 C9B H9B 110.7 . .
C8B C9B H9B 110.7 . .
C17B C9B H9B 110.7 . .
N2 C9A C8A 104.4(4) . .
N2 C9A H9A1 110.9 . .
C8A C9A H9A1 110.9 . .
N2 C9A H9A2 110.9 . .
C8A C9A H9A2 110.9 . .
H9A1 C9A H9A2 108.9 . .
N2 C10 C11 126.03(19) . .
N2 C10 H10 117.0 . .
C11 C10 H10 117.0 . .
C16 C11 C12 119.34(19) . .
C16 C11 C10 123.62(18) . .
C12 C11 C10 117.03(19) . .
C13 C12 C11 120.8(2) . .
C13 C12 H12 119.6 . .
C11 C12 H12 119.6 . .
C12 C13 C14 120.3(2) . .
C12 C13 H13 119.9 . .
C14 C13 H13 119.9 . .
C15 C14 C13 120.2(2) . .
C15 C14 H14 119.9 . .
C13 C14 H14 119.9 . .
O5 C15 C14 124.84(19) . .
O5 C15 C16 114.65(17) . .
C14 C15 C16 120.50(19) . .
O2 C16 C11 123.40(18) . .
O2 C16 C15 117.72(17) . .
C11 C16 C15 118.88(18) . .
C8A C17A H17A 109.5 . .
C8A C17A H17B 109.5 . .
H17A C17A H17B 109.5 . .
C8A C17A H17C 109.5 . .
H17A C17A H17C 109.5 . .
H17B C17A H17C 109.5 . .
O5 C18 C19 107.67(18) . .
O5 C18 H18A 110.2 . .
C19 C18 H18A 110.2 . .
O5 C18 H18B 110.2 . .
C19 C18 H18B 110.2 . .
H18A C18 H18B 108.5 . .
C18 C19 H19A 109.5 . .
C18 C19 H19B 109.5 . .
H19A C19 H19B 109.5 . .
C18 C19 H19C 109.5 . .
H19A C19 H19C 109.5 . .
H19B C19 H19C 109.5 . .
O4 C20B C21 107.55(16) . .
O4 C20B H20A 110.2 . .
C21 C20B H20A 110.2 . .
O4 C20B H20B 110.2 . .
C21 C20B H20B 110.2 . .
H20A C20B H20B 108.5 . .
C20B C21 H21C 109.5 . .
C20B C21 H21A 109.5 . .
H21C C21 H21A 109.5 . .
C20B C21 H21B 109.5 . .
H21C C21 H21B 109.5 . .
H21A C21 H21B 109.5 . .
N3 C22 Fe2 174.31(18) . .
N4 C23 Fe2 177.85(19) . .
O1 Fe1 O2 101.20(6) . .
O1 Fe1 N2 168.81(6) . .
O2 Fe1 N2 89.74(7) . .
O1 Fe1 N1 89.79(6) . .
O2 Fe1 N1 168.49(6) . .
N2 Fe1 N1 79.15(7) . .
O1 Fe1 O3 90.73(6) . .
O2 Fe1 O3 92.91(6) . .
N2 Fe1 O3 86.34(7) . .
N1 Fe1 O3 83.46(7) . .
O1 Fe1 N3 94.46(6) . .
O2 Fe1 N3 96.04(6) . .
N2 Fe1 N3 86.63(7) . .
N1 Fe1 N3 86.39(7) . .
O3 Fe1 N3 168.58(6) . .
C24 Fe2 C24 180.00(13) 3_575 .
N6 Fe2 C23 88.68(9) 3_575 3_575
C24 Fe2 C23 88.68(9) 3_575 3_575
C24 Fe2 C23 91.32(9) . 3_575
N6 Fe2 C23 91.32(9) 3_575 .
C24 Fe2 C23 91.32(9) 3_575 .
C24 Fe2 C23 88.69(9) . .
C23 Fe2 C23 180.0 3_575 .
N6 Fe2 C22 88.20(8) 3_575 3_575
C24 Fe2 C22 88.20(8) 3_575 3_575
C24 Fe2 C22 91.80(8) . 3_575
C23 Fe2 C22 91.07(9) 3_575 3_575
C23 Fe2 C22 88.93(9) . 3_575
N6 Fe2 C22 91.80(8) 3_575 .
C24 Fe2 C22 91.80(8) 3_575 .
C24 Fe2 C22 88.20(8) . .
C23 Fe2 C22 88.93(9) 3_575 .
C23 Fe2 C22 91.07(9) . .
C22 Fe2 C22 180.0 3_575 .
C7 N1 C8B 120.0(3) . .
C7 N1 C8A 122.2(3) . .
C7 N1 Fe1 124.80(15) . .
C8B N1 Fe1 113.5(3) . .
C8A N1 Fe1 111.5(2) . .
C10 N2 C9A 118.8(2) . .
C10 N2 C9B 121.4(3) . .
C10 N2 Fe1 125.18(15) . .
C9A N2 Fe1 113.9(2) . .
C9B N2 Fe1 111.3(2) . .
C22 N3 Fe1 155.12(16) . .
C1 O1 Fe1 132.11(12) . .
C16 O2 Fe1 131.57(13) . .
Fe1 O3 H1O3 114.1(17) . .
Fe1 O3 H2O3 110.4(17) . .
H1O3 O3 H2O3 111(2) . .
C2 O4 C20B 117.41(15) . .
C15 O5 C18 117.12(16) . .
C9B C17B H17D 109.5 . .
C9B C17B H17E 109.5 . .
H17D C17B H17E 109.5 . .
C9B C17B H17F 109.5 . .
H17D C17B H17F 109.5 . .
H17E C17B H17F 109.5 . .
N1 C8B C9B 105.3(5) . .
N1 C8B H8B1 110.7 . .
C9B C8B H8B1 110.7 . .
N1 C8B H8B2 110.7 . .
C9B C8B H8B2 110.7 . .
H8B1 C8B H8B2 108.8 . .
N5 C24 Fe2 177.62(19) . .

loop_
_geom_bond_atom_site_label_1
_geom_bond_atom_site_label_2
_geom_bond_distance
_geom_bond_site_symmetry_2
C1 O1 1.317(2) .
C1 C2 1.409(3) .
C1 C6 1.414(3) .
C2 O4 1.368(2) .
C2 C3 1.376(3) .
C3 C4 1.397(3) .
C3 H3 0.9500 .
C4 C5 1.362(3) .
C4 H4 0.9500 .
C5 C6 1.408(3) .
C5 H5 0.9500 .
C6 C7 1.438(3) .
C7 N1 1.283(3) .
C7 H7 0.9500 .
C8A C9A 1.515(9) .
C8A N1 1.517(7) .
C8A C17A 1.546(7) .
C8A H8A 1.0000 .
C9B N2 1.519(6) .
C9B C8B 1.524(10) .
C9B C17B 1.546(7) .
C9B H9B 1.0000 .
C9A N2 1.502(5) .
C9A H9A1 0.9900 .
C9A H9A2 0.9900 .
C10 N2 1.278(3) .
C10 C11 1.444(3) .
C10 H10 0.9500 .
C11 C16 1.401(3) .
C11 C12 1.412(3) .
C12 C13 1.366(3) .
C12 H12 0.9500 .
C13 C14 1.391(3) .
C13 H13 0.9500 .
C14 C15 1.383(3) .
C14 H14 0.9500 .
C15 O5 1.362(2) .
C15 C16 1.412(3) .
C16 O2 1.326(2) .
C17A H17A 0.9800 .
C17A H17B 0.9800 .
C17A H17C 0.9800 .
C18 O5 1.433(2) .
C18 C19 1.495(3) .
C18 H18A 0.9900 .
C18 H18B 0.9900 .
C19 H19A 0.9800 .
C19 H19B 0.9800 .
C19 H19C 0.9800 .
C20B O4 1.438(2) .
C20B C21 1.497(3) .
C20B H20A 0.9900 .
C20B H20B 0.9900 .
C21 H21C 0.9800 .
C21 H21A 0.9800 .
C21 H21B 0.9800 .
C22 N3 1.147(3) .
C22 Fe2 1.934(2) .
C23 N4 1.143(3) .
C23 Fe2 1.894(2) .
Fe1 O1 1.8854(14) .
Fe1 O2 1.8921(14) .
Fe1 N2 2.0773(17) .
Fe1 N1 2.0901(18) .
Fe1 O3 2.1430(16) .
Fe1 N3 2.164(2) .
Fe2 N6 1.837(2) 3_575
Fe2 C24 1.837(2) 3_575
Fe2 C24 1.837(2) .
Fe2 C23 1.894(2) 3_575
Fe2 C22 1.934(2) 3_575
N1 C8B 1.474(7) .
O3 H1O3 0.822(10) .
O3 H2O3 0.843(10) .
C17B H17D 0.9800 .
C17B H17E 0.9800 .
C17B H17F 0.9800 .
C8B H8B1 0.9900 .
C8B H8B2 0.9900 .
N5 C24 1.141(3) .
